data_4131769
loop_
_publ_author_name
'Schwamm, Ryan J.'
'Lein, Matthias'
'Coles, Martyn P.'
'Fitchett, Christopher M.'

_publ_section_title
;
 Bismuth(III) Complex of the [S<sub>4</sub>]<sup>&#x2022;-</sup> Radical
 Anion: Dimer Formation via Pancake Bonds.
;
_journal_issue 46
_journal_name_full 'Journal of the American Chemical Society'
_journal_page_first 16490
_journal_page_last 16493
_journal_paper_doi 10.1021/jacs.7b10454
_journal_volume 139
_journal_year 2017
_chemical_formula_moiety 'C76 H80 N2 O Si2, 2(C4 H8 O)'
_chemical_formula_sum 'C84 H96 N2 O3 Si2'
_chemical_formula_weight 1237.80
_space_group_crystal_system monoclinic
_space_group_IT_number 13
_space_group_name_Hall '-P 2yac'
_space_group_name_H-M_alt 'P 1 2/n 1'
_atom_sites_solution_hydrogens mixed
_atom_sites_solution_primary direct
_audit_creation_date 2014-08-19
_audit_creation_method
;
Olex2 1.2
(compiled 2014.07.22 svn.r2960 for OlexSys, GUI svn.r4862)
;
_cell_angle_alpha 90
_cell_angle_beta 106.2141(16)
_cell_angle_gamma 90
_cell_formula_units_Z 2
_cell_length_a 15.7886(3)
_cell_length_b 12.3313(2)
_cell_length_c 18.8823(3)
_cell_measurement_reflns_used 10135
_cell_measurement_temperature 120.01(10)
_cell_measurement_theta_max 76.4780
_cell_measurement_theta_min 3.5670
_cell_volume 3530.05(11)
_computing_cell_refinement
;
CrysAlisPro, Agilent Technologies,
Version 1.171.37.31 (release 14-01-2014 CrysAlis171 .NET)
(compiled Jan 14 2014,18:38:05)
;
_computing_data_collection
;
CrysAlisPro, Agilent Technologies,
Version 1.171.37.31 (release 14-01-2014 CrysAlis171 .NET)
(compiled Jan 14 2014,18:38:05)
;
_computing_data_reduction
;
CrysAlisPro, Agilent Technologies,
Version 1.171.37.31 (release 14-01-2014 CrysAlis171 .NET)
(compiled Jan 14 2014,18:38:05)
;
_computing_molecular_graphics 'Olex2 (Dolomanov et al., 2009)'
_computing_publication_material 'Olex2 (Dolomanov et al., 2009)'
_computing_structure_refinement 'olex2.refine (Bourhis et al., 2013)'
_computing_structure_solution 'ShelXS (Sheldrick, 2008)'
_diffrn_ambient_environment N~2~
_diffrn_ambient_temperature 120.01(10)
_diffrn_detector 'CCD plate'
_diffrn_detector_area_resol_mean 10.6501
_diffrn_detector_type Atlas
_diffrn_measured_fraction_theta_full 0.999
_diffrn_measured_fraction_theta_max 0.988
_diffrn_measurement_details
;
#__ type_ start__ end____ width___ exp.time_
  1 omega  -39.00    3.00   1.0000    4.0000
omega____ theta____ kappa____ phi______ frames
    -      -38.5000   37.0000 -150.0000 42

#__ type_ start__ end____ width___ exp.time_
  2 omega  -49.00   28.00   1.0000    4.0000
omega____ theta____ kappa____ phi______ frames
    -      -38.5000   37.0000  -30.0000 77

#__ type_ start__ end____ width___ exp.time_
  3 omega   46.00   76.00   1.0000    4.0000
omega____ theta____ kappa____ phi______ frames
    -       42.6255  -99.0000  -60.0000 30

#__ type_ start__ end____ width___ exp.time_
  4 omega   67.00   93.00   1.0000    4.0000
omega____ theta____ kappa____ phi______ frames
    -       42.6255 -125.0000  120.0000 26

#__ type_ start__ end____ width___ exp.time_
  5 omega   18.00   88.00   1.0000    4.0000
omega____ theta____ kappa____ phi______ frames
    -       42.6255   57.0000   90.0000 70

#__ type_ start__ end____ width___ exp.time_
  6 omega   52.00  109.00   1.0000   15.0000
omega____ theta____ kappa____ phi______ frames
    -      111.0000  -94.0000 -120.0000 57

#__ type_ start__ end____ width___ exp.time_
  7 omega   58.00   84.00   1.0000   15.0000
omega____ theta____ kappa____ phi______ frames
    -      111.0000  -30.0000 -120.0000 26

#__ type_ start__ end____ width___ exp.time_
  8 omega   38.00   72.00   1.0000   15.0000
omega____ theta____ kappa____ phi______ frames
    -      111.0000  -30.0000  -30.0000 34

#__ type_ start__ end____ width___ exp.time_
  9 omega   59.00   90.00   1.0000   15.0000
omega____ theta____ kappa____ phi______ frames
    -      111.0000  -94.0000  -30.0000 31

#__ type_ start__ end____ width___ exp.time_
 10 omega  104.00  175.00   1.0000   15.0000
omega____ theta____ kappa____ phi______ frames
    -      111.0000  125.0000  -30.0000 71

#__ type_ start__ end____ width___ exp.time_
 11 omega   42.00   91.00   1.0000   15.0000
omega____ theta____ kappa____ phi______ frames
    -      111.0000  -30.0000    0.0000 49

#__ type_ start__ end____ width___ exp.time_
 12 omega   87.00  112.00   1.0000   15.0000
omega____ theta____ kappa____ phi______ frames
    -      111.0000   61.0000  120.0000 25

#__ type_ start__ end____ width___ exp.time_
 13 omega  125.00  167.00   1.0000   15.0000
omega____ theta____ kappa____ phi______ frames
    -      111.0000   61.0000  120.0000 42

#__ type_ start__ end____ width___ exp.time_
 14 omega   61.00   87.00   1.0000   15.0000
omega____ theta____ kappa____ phi______ frames
    -      111.0000  -94.0000  120.0000 26

#__ type_ start__ end____ width___ exp.time_
 15 omega   41.00   85.00   1.0000   15.0000
omega____ theta____ kappa____ phi______ frames
    -      111.0000  -45.0000 -120.0000 44

#__ type_ start__ end____ width___ exp.time_
 16 omega   39.00   85.00   1.0000   15.0000
omega____ theta____ kappa____ phi______ frames
    -      111.0000  -30.0000 -180.0000 46

#__ type_ start__ end____ width___ exp.time_
 17 omega   68.00  118.00   1.0000   15.0000
omega____ theta____ kappa____ phi______ frames
    -      111.0000 -125.0000  -60.0000 50

#__ type_ start__ end____ width___ exp.time_
 18 omega   78.00  104.00   1.0000   15.0000
omega____ theta____ kappa____ phi______ frames
    -      111.0000 -115.0000 -173.0000 26

#__ type_ start__ end____ width___ exp.time_
 19 omega   42.00   91.00   1.0000   15.0000
omega____ theta____ kappa____ phi______ frames
    -      111.0000  -30.0000   60.0000 49

#__ type_ start__ end____ width___ exp.time_
 20 omega   46.00  105.00   1.0000   15.0000
omega____ theta____ kappa____ phi______ frames
    -      111.0000  -94.0000 -180.0000 59

#__ type_ start__ end____ width___ exp.time_
 21 omega  106.00  146.00   1.0000   15.0000
omega____ theta____ kappa____ phi______ frames
    -      111.0000  125.0000  120.0000 40
;
_diffrn_measurement_device 'four-circle diffractometer'
_diffrn_measurement_device_type 'SuperNova, Dual, Cu at zero, Atlas'
_diffrn_measurement_method '\w scans'
_diffrn_orient_matrix_UB_11 0.0776450000
_diffrn_orient_matrix_UB_12 -0.0761107000
_diffrn_orient_matrix_UB_13 0.0009167000
_diffrn_orient_matrix_UB_21 -0.0527162000
_diffrn_orient_matrix_UB_22 -0.0969228000
_diffrn_orient_matrix_UB_23 0.0170605000
_diffrn_orient_matrix_UB_31 -0.0388549000
_diffrn_orient_matrix_UB_32 -0.0207150000
_diffrn_orient_matrix_UB_33 -0.0832316000
_diffrn_radiation_monochromator mirror
_diffrn_radiation_probe x-ray
_diffrn_radiation_type CuK\a
_diffrn_radiation_wavelength 1.54184
_diffrn_reflns_av_R_equivalents 0.0371
_diffrn_reflns_av_unetI/netI 0.0293
_diffrn_reflns_Laue_measured_fraction_full 0.999
_diffrn_reflns_Laue_measured_fraction_max 0.988
_diffrn_reflns_limit_h_max 19
_diffrn_reflns_limit_h_min -19
_diffrn_reflns_limit_k_max 14
_diffrn_reflns_limit_k_min -15
_diffrn_reflns_limit_l_max 15
_diffrn_reflns_limit_l_min -23
_diffrn_reflns_number 19728
_diffrn_reflns_point_group_measured_fraction_full 0.999
_diffrn_reflns_point_group_measured_fraction_max 0.988
_diffrn_reflns_theta_full 67.684
_diffrn_reflns_theta_max 76.665
_diffrn_reflns_theta_min 3.236
_diffrn_source 'sealed X-ray tube'
_diffrn_source_type 'SuperNova (Cu) X-ray Source'
_exptl_absorpt_coefficient_mu 0.839
_exptl_absorpt_correction_T_max 1.00000
_exptl_absorpt_correction_T_min 0.81586
_exptl_absorpt_correction_type multi-scan
_exptl_absorpt_process_details
;
CrysAlisPro, Agilent Technologies,
Version 1.171.37.31 (release 14-01-2014 CrysAlis171 .NET)
(compiled Jan 14 2014,18:38:05)
Empirical absorption correction using spherical harmonics,
 implemented in SCALE3 ABSPACK scaling algorithm.
;
_exptl_crystal_colour colourless
_exptl_crystal_colour_primary colourless
_exptl_crystal_density_diffrn 1.165
_exptl_crystal_description block
_exptl_crystal_F_000 1332
_exptl_crystal_size_max 0.23
_exptl_crystal_size_mid 0.22
_exptl_crystal_size_min 0.11
_refine_diff_density_max 0.410
_refine_diff_density_min -0.390
_refine_diff_density_rms 0.046
_refine_ls_extinction_method none
_refine_ls_goodness_of_fit_ref 1.056
_refine_ls_hydrogen_treatment mixed
_refine_ls_matrix_type full
_refine_ls_number_parameters 420
_refine_ls_number_reflns 7360
_refine_ls_number_restraints 0
_refine_ls_restrained_S_all 1.056
_refine_ls_R_factor_all 0.0516
_refine_ls_R_factor_gt 0.0467
_refine_ls_shift/su_max 0.000
_refine_ls_shift/su_mean 0.000
_refine_ls_structure_factor_coef Fsqd
_refine_ls_weighting_details 'w=1/[\s^2^(Fo^2^)+(0.0477P)^2^+2.1883P] where P=(Fo^2^+2Fc^2^)/3'
_refine_ls_weighting_scheme calc
_refine_ls_wR_factor_gt 0.1143
_refine_ls_wR_factor_ref 0.1185
_reflns_Friedel_coverage 0.000
_reflns_number_gt 6599
_reflns_number_total 7360
_reflns_threshold_expression 'I > 2\s(I)'
_cod_data_source_file ja7b10454_si_002.cif
_cod_data_source_block Compound-5
_cod_original_cell_volume 3530.05(10)
_cod_database_code 4131769
_shelxl_version_number 2014/6
_chemical_oxdiff_formula C60h20n2o2si2
_shelx_space_group_comment
;
The symmetry employed for this shelxl refinement is uniquely defined
by the following loop, which should always be used as a source of
symmetry information in preference to the above space-group names.
They are only intended as comments.
;
_reflns_odcompleteness_completeness 99.92
_reflns_odcompleteness_iscentric 1
_reflns_odcompleteness_theta 74.33
_olex2_refinement_description
;
1. Others
 Fixed U12: O(0)
 Fixed U23: O(0)
 Fixed Uiso: H3(0.024) H5(0.024) H7(0.023) H9(0.031) H10(0.037) H11(0.041)
 H12(0.048) H13(0.038) H15(0.031) H16(0.041) H17(0.043) H18(0.036) H19(0.029)
 H21A(0.042) H21B(0.042) H21C(0.042) H22A(0.043) H22B(0.043) H22C(0.043)
 H23A(0.04) H23B(0.04) H23C(0.04) H24(0.025) H26(0.033) H27(0.039) H28(0.04)
 H29(0.044) H30(0.036) H32(0.033) H33(0.041) H34(0.046) H35(0.044) H36(0.034)
 H37A(0.042) H37B(0.042) H37C(0.042) H38A(0.047) H38B(0.047) H38C(0.047)
 H39A(0.073) H39B(0.073) H40A(0.1) H40B(0.1) H41A(0.087) H41B(0.087)
 H42A(0.079) H42B(0.079)
 Fixed X: O(0.75) H3(0.3375) H5(0.4331) H7(0.5096) H9(0.4984) H10(0.4224)
 H11(0.2727) H12(0.2019) H13(0.278) H15(0.3558) H16(0.3438) H17(0.4024)
 H18(0.4709) H19(0.4867) H21A(0.22) H21B(0.1687) H21C(0.1993) H22A(0.2744)
 H22B(0.2467) H22C(0.3463) H23A(0.3792) H23B(0.2782) H23C(0.3277) H24(0.616)
 H26(0.3947) H27(0.3432) H28(0.4408) H29(0.5911) H30(0.6431) H32(0.4985)
 H33(0.5438) H34(0.6639) H35(0.7372) H36(0.6899) H37A(0.7231) H37B(0.6265)
 H37C(0.6436) H38A(0.6967) H38B(0.6804) H38C(0.773) H39A(0.4195) H39B(0.4027)
 H40A(0.3575) H40B(0.3774) H41A(0.4854) H41B(0.4859) H42A(0.6087) H42B(0.5741)
 Fixed Y: H3(0.1311) H5(0.0135) H7(0.3177) H9(0.5017) H10(0.6597) H11(0.6528)
 H12(0.4868) H13(0.329) H15(0.3761) H16(0.3159) H17(0.1504) H18(0.043)
 H19(0.1046) H21A(0.0498) H21B(-0.0337) H21C(0.0772) H22A(-0.0216) H22B(-
 0.1336) H22C(-0.1092) H23A(-0.1581) H23B(-0.1803) H23C(-0.1007) H24(0.189)
 H26(0.2083) H27(0.3091) H28(0.3922) H29(0.3726) H30(0.2721) H32(0.0352) H33(-
 0.1295) H34(-0.2184) H35(-0.1438) H36(0.019) H37A(0.1704) H37B(0.2089)
 H37C(0.1155) H38A(0.4734) H38B(0.434) H38C(0.4176) H39A(0.4266) H39B(0.4888)
 H40A(0.6296) H40B(0.5687) H41A(0.7157) H41B(0.6873) H42A(0.6163) H42B(0.544)
 Fixed Z: O(0.25) H3(0.0503) H5(0.2545) H7(0.0622) H9(0.0694) H10(0.076)
 H11(0.0666) H12(0.0538) H13(0.0474) H15(-0.0815) H16(-0.1999) H17(-0.219) H18(-
 0.1186) H19(-0.0005) H21A(0.1811) H21B(0.122) H21C(0.0969) H22A(0.0177)
 H22B(0.0437) H22C(0.0513) H23A(0.1848) H23B(0.1717) H23C(0.2343) H24(0.3084)
 H26(0.3121) H27(0.3948) H28(0.4941) H29(0.5115) H30(0.4293) H32(0.4081)
 H33(0.4647) H34(0.4444) H35(0.3661) H36(0.3067) H37A(0.0971) H37B(0.059)
 H37C(0.1177) H38A(0.1835) H38B(0.1018) H38C(0.1587) H39A(0.2785) H39B(0.203)
 H40A(0.2523) H40B(0.3287) H41A(0.284) H41B(0.3657) H42A(0.3161) H42B(0.371)
;

loop_
_space_group_symop_operation_xyz
'x, y, z'
'-x+1/2, y, -z+1/2'
'-x, -y, -z'
'x-1/2, -y, z-1/2'

loop_
_atom_site_label
_atom_site_type_symbol
_atom_site_fract_x
_atom_site_fract_y
_atom_site_fract_z
_atom_site_U_iso_or_equiv
_atom_site_adp_type
_atom_site_occupancy
_atom_site_site_symmetry_order
_atom_site_calc_flag
_atom_site_refinement_flags_posn
_atom_site_refinement_flags_adp
_atom_site_refinement_flags_occupancy
Si Si 0.67468(2) 0.28370(3) 0.17803(2) 0.01952(10) Uani 1 1 d . . .
O O 0.7500 0.23796(12) 0.2500 0.0225(3) Uani 1 2 d S T P
N N 0.57375(8) 0.29917(10) 0.19418(7) 0.0201(2) Uani 1 1 d . . .
H1 H 0.5622(13) 0.3601(17) 0.2147(11) 0.032(5) Uiso 1 1 d . . .
C1 C 0.50605(9) 0.21889(11) 0.18035(8) 0.0192(3) Uani 1 1 d . . .
C2 C 0.44395(9) 0.21294(11) 0.11026(8) 0.0188(3) Uani 1 1 d . . .
C3 C 0.37884(9) 0.13305(12) 0.09625(7) 0.0197(3) Uani 1 1 d . . .
H3 H 0.3375 0.1311 0.0503 0.024 Uiso 1 1 calc R . .
C4 C 0.37376(9) 0.05574(11) 0.14920(7) 0.0189(3) Uani 1 1 d . . .
C5 C 0.43536(9) 0.06365(12) 0.21830(8) 0.0203(3) Uani 1 1 d . . .
H5 H 0.4331 0.0135 0.2545 0.024 Uiso 1 1 calc R . .
C6 C 0.50025(9) 0.14413(12) 0.23500(8) 0.0195(3) Uani 1 1 d . . .
C7 C 0.44771(9) 0.29544(11) 0.05079(7) 0.0194(3) Uani 1 1 d . . .
H7 H 0.5096 0.3177 0.0622 0.023 Uiso 1 1 calc R . .
C8 C 0.39677(9) 0.39816(12) 0.05705(8) 0.0213(3) Uani 1 1 d . . .
C9 C 0.43851(10) 0.49828(13) 0.06599(9) 0.0260(3) Uani 1 1 d . . .
H9 H 0.4984 0.5017 0.0694 0.031 Uiso 1 1 calc R . .
C10 C 0.39304(11) 0.59344(13) 0.06990(9) 0.0312(3) Uani 1 1 d . . .
H10 H 0.4224 0.6597 0.0760 0.037 Uiso 1 1 calc R . .
C11 C 0.30382(12) 0.58939(14) 0.06468(10) 0.0342(4) Uani 1 1 d . . .
H11 H 0.2727 0.6528 0.0666 0.041 Uiso 1 1 calc R . .
C12 C 0.26159(12) 0.49008(15) 0.05668(12) 0.0401(4) Uani 1 1 d . . .
H12 H 0.2019 0.4868 0.0538 0.048 Uiso 1 1 calc R . .
C13 C 0.30738(11) 0.39525(13) 0.05286(10) 0.0321(4) Uani 1 1 d . . .
H13 H 0.2780 0.3290 0.0474 0.038 Uiso 1 1 calc R . .
C14 C 0.42512(9) 0.24882(12) -0.02743(8) 0.0206(3) Uani 1 1 d . . .
C15 C 0.38058(10) 0.30988(13) -0.08843(8) 0.0261(3) Uani 1 1 d . . .
H15 H 0.3558 0.3761 -0.0815 0.031 Uiso 1 1 calc R . .
C16 C 0.37260(12) 0.27327(15) -0.15974(9) 0.0343(4) Uani 1 1 d . . .
H16 H 0.3438 0.3159 -0.1999 0.041 Uiso 1 1 calc R . .
C17 C 0.40712(12) 0.17426(16) -0.17133(9) 0.0359(4) Uani 1 1 d . . .
H17 H 0.4024 0.1504 -0.2190 0.043 Uiso 1 1 calc R . .
C18 C 0.44889(11) 0.11074(14) -0.11128(9) 0.0298(3) Uani 1 1 d . . .
H18 H 0.4709 0.0430 -0.1186 0.036 Uiso 1 1 calc R . .
C19 C 0.45805(10) 0.14780(13) -0.04033(8) 0.0245(3) Uani 1 1 d . . .
H19 H 0.4867 0.1046 -0.0005 0.029 Uiso 1 1 calc R . .
C20 C 0.30207(9) -0.03158(12) 0.13099(8) 0.0211(3) Uani 1 1 d . . .
C21 C 0.21428(10) 0.02031(14) 0.13292(9) 0.0282(3) Uani 1 1 d . . .
H21A H 0.2200 0.0498 0.1811 0.042 Uiso 1 1 calc GR . .
H21B H 0.1687 -0.0337 0.1220 0.042 Uiso 1 1 calc GR . .
H21C H 0.1993 0.0772 0.0969 0.042 Uiso 1 1 calc GR . .
C22 C 0.29138(11) -0.07836(13) 0.05367(9) 0.0287(3) Uani 1 1 d . . .
H22A H 0.2744 -0.0216 0.0177 0.043 Uiso 1 1 calc GR . .
H22B H 0.2467 -0.1336 0.0437 0.043 Uiso 1 1 calc GR . .
H22C H 0.3463 -0.1092 0.0513 0.043 Uiso 1 1 calc GR . .
C23 C 0.32381(11) -0.12656(12) 0.18555(9) 0.0267(3) Uani 1 1 d . . .
H23A H 0.3792 -0.1581 0.1848 0.040 Uiso 1 1 calc GR . .
H23B H 0.2782 -0.1803 0.1717 0.040 Uiso 1 1 calc GR . .
H23C H 0.3277 -0.1007 0.2343 0.040 Uiso 1 1 calc GR . .
C24 C 0.56198(9) 0.15429(12) 0.31303(8) 0.0205(3) Uani 1 1 d . . .
H24 H 0.6160 0.1890 0.3084 0.025 Uiso 1 1 calc R . .
C25 C 0.52475(10) 0.22791(12) 0.36200(8) 0.0216(3) Uani 1 1 d . . .
C26 C 0.43462(10) 0.24081(14) 0.35223(9) 0.0278(3) Uani 1 1 d . . .
H26 H 0.3947 0.2083 0.3121 0.033 Uiso 1 1 calc R . .
C27 C 0.40357(11) 0.30175(14) 0.40181(10) 0.0326(4) Uani 1 1 d . . .
H27 H 0.3432 0.3091 0.3948 0.039 Uiso 1 1 calc R . .
C28 C 0.46168(12) 0.35126(14) 0.46120(9) 0.0336(4) Uani 1 1 d . . .
H28 H 0.4408 0.3922 0.4941 0.040 Uiso 1 1 calc R . .
C29 C 0.55145(12) 0.33962(15) 0.47141(10) 0.0364(4) Uani 1 1 d . . .
H29 H 0.5911 0.3726 0.5115 0.044 Uiso 1 1 calc R . .
C30 C 0.58257(11) 0.27887(14) 0.42206(9) 0.0303(3) Uani 1 1 d . . .
H30 H 0.6431 0.2721 0.4293 0.036 Uiso 1 1 calc R . .
C31 C 0.58948(9) 0.04528(12) 0.35097(8) 0.0223(3) Uani 1 1 d . . .
C32 C 0.54623(11) -0.00070(13) 0.39902(8) 0.0277(3) Uani 1 1 d . . .
H32 H 0.4985 0.0352 0.4081 0.033 Uiso 1 1 calc R . .
C33 C 0.57365(12) -0.09933(14) 0.43341(9) 0.0345(4) Uani 1 1 d . . .
H33 H 0.5438 -0.1295 0.4647 0.041 Uiso 1 1 calc R . .
C34 C 0.64525(13) -0.15270(14) 0.42108(10) 0.0387(4) Uani 1 1 d . . .
H34 H 0.6639 -0.2184 0.4444 0.046 Uiso 1 1 calc R . .
C35 C 0.68885(12) -0.10822(15) 0.37416(10) 0.0365(4) Uani 1 1 d . . .
H35 H 0.7372 -0.1438 0.3661 0.044 Uiso 1 1 calc R . .
C36 C 0.66066(10) -0.00989(14) 0.33878(9) 0.0287(3) Uani 1 1 d . . .
H36 H 0.6899 0.0190 0.3067 0.034 Uiso 1 1 calc R . .
C37 C 0.66594(10) 0.18244(14) 0.10403(9) 0.0283(3) Uani 1 1 d . . .
H37A H 0.7231 0.1704 0.0971 0.042 Uiso 1 1 calc GR . .
H37B H 0.6265 0.2089 0.0590 0.042 Uiso 1 1 calc GR . .
H37C H 0.6436 0.1155 0.1177 0.042 Uiso 1 1 calc GR . .
C38 C 0.71056(11) 0.41851(14) 0.15241(9) 0.0313(3) Uani 1 1 d . . .
H38A H 0.6967 0.4734 0.1835 0.047 Uiso 1 1 calc GR . .
H38B H 0.6804 0.4340 0.1018 0.047 Uiso 1 1 calc GR . .
H38C H 0.7730 0.4176 0.1587 0.047 Uiso 1 1 calc GR . .
O2 O 0.52530(15) 0.50240(17) 0.26669(12) 0.0798(6) Uani 1 1 d . . .
C39 C 0.4326(2) 0.49233(19) 0.25534(13) 0.0607(7) Uani 1 1 d . . .
H39A H 0.4195 0.4266 0.2785 0.073 Uiso 1 1 calc R . .
H39B H 0.4027 0.4888 0.2030 0.073 Uiso 1 1 calc R . .
C40 C 0.4019(2) 0.5899(3) 0.2890(2) 0.0832(9) Uani 1 1 d . . .
H40A H 0.3575 0.6296 0.2523 0.100 Uiso 1 1 calc R . .
H40B H 0.3774 0.5687 0.3287 0.100 Uiso 1 1 calc R . .
C41 C 0.4834(2) 0.6570(2) 0.31771(17) 0.0723(8) Uani 1 1 d . . .
H41A H 0.4854 0.7157 0.2840 0.087 Uiso 1 1 calc R . .
H41B H 0.4859 0.6873 0.3657 0.087 Uiso 1 1 calc R . .
C42 C 0.5576(2) 0.5791(2) 0.32315(15) 0.0662(7) Uani 1 1 d . . .
H42A H 0.6087 0.6163 0.3161 0.079 Uiso 1 1 calc R . .
H42B H 0.5741 0.5440 0.3710 0.079 Uiso 1 1 calc R . .

loop_
_atom_site_aniso_label
_atom_site_aniso_U_11
_atom_site_aniso_U_22
_atom_site_aniso_U_33
_atom_site_aniso_U_23
_atom_site_aniso_U_13
_atom_site_aniso_U_12
Si 0.01822(18) 0.02124(19) 0.01819(19) 0.00058(14) 0.00359(14) 0.00029(14)
O 0.0171(6) 0.0239(7) 0.0241(7) 0.000 0.0017(5) 0.000
N 0.0187(5) 0.0194(6) 0.0216(6) -0.0022(5) 0.0045(4) -0.0005(5)
C1 0.0173(6) 0.0197(6) 0.0212(7) -0.0016(5) 0.0064(5) 0.0014(5)
C2 0.0190(6) 0.0194(6) 0.0186(6) 0.0002(5) 0.0061(5) 0.0019(5)
C3 0.0191(6) 0.0215(7) 0.0176(6) -0.0009(5) 0.0036(5) 0.0005(5)
C4 0.0187(6) 0.0196(6) 0.0191(6) -0.0010(5) 0.0064(5) 0.0010(5)
C5 0.0210(6) 0.0218(7) 0.0190(6) 0.0010(5) 0.0068(5) 0.0008(5)
C6 0.0177(6) 0.0219(7) 0.0191(6) -0.0015(5) 0.0052(5) 0.0021(5)
C7 0.0188(6) 0.0202(7) 0.0179(6) 0.0005(5) 0.0029(5) -0.0012(5)
C8 0.0229(7) 0.0218(7) 0.0185(6) 0.0008(5) 0.0044(5) -0.0003(5)
C9 0.0264(7) 0.0236(7) 0.0290(8) 0.0003(6) 0.0093(6) -0.0026(6)
C10 0.0355(8) 0.0208(7) 0.0388(9) 0.0004(6) 0.0131(7) -0.0029(6)
C11 0.0350(9) 0.0228(8) 0.0461(10) 0.0008(7) 0.0132(7) 0.0060(7)
C12 0.0257(8) 0.0287(9) 0.0683(13) -0.0015(8) 0.0173(8) 0.0019(7)
C13 0.0250(8) 0.0223(7) 0.0498(10) -0.0013(7) 0.0118(7) -0.0017(6)
C14 0.0201(6) 0.0221(7) 0.0200(7) 0.0006(5) 0.0061(5) -0.0032(5)
C15 0.0289(7) 0.0240(7) 0.0232(7) 0.0022(6) 0.0038(6) -0.0026(6)
C16 0.0425(9) 0.0367(9) 0.0209(7) 0.0054(7) 0.0042(7) -0.0056(7)
C17 0.0439(10) 0.0437(10) 0.0221(7) -0.0069(7) 0.0125(7) -0.0093(8)
C18 0.0306(8) 0.0317(8) 0.0296(8) -0.0081(6) 0.0126(6) -0.0032(6)
C19 0.0243(7) 0.0259(7) 0.0237(7) -0.0004(6) 0.0071(6) 0.0002(6)
C20 0.0218(7) 0.0208(7) 0.0207(7) 0.0005(5) 0.0059(5) -0.0014(5)
C21 0.0215(7) 0.0300(8) 0.0332(8) 0.0014(6) 0.0078(6) -0.0011(6)
C22 0.0347(8) 0.0263(8) 0.0249(7) -0.0049(6) 0.0081(6) -0.0078(6)
C23 0.0301(8) 0.0223(7) 0.0268(7) 0.0017(6) 0.0065(6) -0.0042(6)
C24 0.0192(6) 0.0236(7) 0.0181(6) 0.0004(5) 0.0043(5) -0.0005(5)
C25 0.0250(7) 0.0202(7) 0.0194(7) 0.0024(5) 0.0059(5) 0.0004(5)
C26 0.0251(7) 0.0309(8) 0.0270(8) -0.0043(6) 0.0066(6) -0.0005(6)
C27 0.0311(8) 0.0342(9) 0.0354(9) -0.0027(7) 0.0142(7) 0.0029(7)
C28 0.0448(10) 0.0286(8) 0.0305(8) -0.0045(7) 0.0158(7) 0.0049(7)
C29 0.0397(9) 0.0370(9) 0.0300(8) -0.0128(7) 0.0055(7) -0.0028(8)
C30 0.0271(8) 0.0336(8) 0.0278(8) -0.0060(6) 0.0037(6) -0.0002(6)
C31 0.0226(7) 0.0236(7) 0.0176(6) -0.0012(5) 0.0006(5) 0.0000(6)
C32 0.0299(8) 0.0284(8) 0.0234(7) 0.0031(6) 0.0051(6) 0.0022(6)
C33 0.0429(9) 0.0297(8) 0.0272(8) 0.0070(7) 0.0038(7) -0.0011(7)
C34 0.0439(10) 0.0246(8) 0.0365(9) 0.0028(7) -0.0071(7) 0.0050(7)
C35 0.0317(8) 0.0307(9) 0.0406(9) -0.0061(7) -0.0003(7) 0.0102(7)
C36 0.0256(7) 0.0304(8) 0.0272(8) -0.0047(6) 0.0029(6) 0.0024(6)
C37 0.0252(7) 0.0348(8) 0.0248(7) -0.0047(6) 0.0070(6) 0.0024(6)
C38 0.0294(8) 0.0310(8) 0.0316(8) 0.0079(7) 0.0056(6) -0.0038(7)
O2 0.0996(15) 0.0702(12) 0.0755(13) -0.0273(10) 0.0342(11) 0.0172(11)
C39 0.101(2) 0.0403(11) 0.0481(12) 0.0029(10) 0.0324(13) 0.0042(12)
C40 0.089(2) 0.0650(18) 0.097(2) -0.0251(17) 0.0278(18) 0.0109(16)
C41 0.0816(19) 0.0548(15) 0.0753(18) -0.0171(13) 0.0134(14) 0.0127(14)
C42 0.0856(19) 0.0584(15) 0.0575(14) -0.0073(12) 0.0244(13) 0.0136(14)

loop_
_atom_type_symbol
_atom_type_description
_atom_type_scat_dispersion_real
_atom_type_scat_dispersion_imag
_atom_type_scat_source
C C 0.0181 0.0091 'International Tables Vol C Tables 4.2.6.8 and 6.1.1.4'
H H 0.0000 0.0000 'International Tables Vol C Tables 4.2.6.8 and 6.1.1.4'
N N 0.0311 0.0180 'International Tables Vol C Tables 4.2.6.8 and 6.1.1.4'
O O 0.0492 0.0322 'International Tables Vol C Tables 4.2.6.8 and 6.1.1.4'
Si Si 0.2541 0.3302 'International Tables Vol C Tables 4.2.6.8 and 6.1.1.4'

loop_
_geom_angle_atom_site_label_1
_geom_angle_atom_site_label_2
_geom_angle_atom_site_label_3
_geom_angle
_geom_angle_site_symmetry_1
O Si N 112.75(5) .
O Si C37 106.16(7) .
O Si C38 108.67(7) .
N Si C37 109.41(7) .
N Si C38 108.18(7) .
C37 Si C38 111.72(8) .
Si O Si 139.66(10) 2_655
Si N H1 119.2(13) .
C1 N Si 125.19(10) .
C1 N H1 115.6(13) .
C2 C1 N 119.76(13) .
C6 C1 N 121.32(12) .
C6 C1 C2 118.92(13) .
C1 C2 C7 119.65(12) .
C3 C2 C1 119.77(13) .
C3 C2 C7 120.57(12) .
C2 C3 H3 118.9 .
C2 C3 C4 122.12(13) .
C4 C3 H3 118.9 .
C3 C4 C20 120.33(12) .
C5 C4 C3 117.13(13) .
C5 C4 C20 122.54(13) .
C4 C5 H5 118.8 .
C4 C5 C6 122.41(13) .
C6 C5 H5 118.8 .
C1 C6 C24 119.96(13) .
C5 C6 C1 119.60(13) .
C5 C6 C24 120.39(13) .
C2 C7 H7 105.4 .
C2 C7 C14 114.34(12) .
C8 C7 C2 111.52(11) .
C8 C7 H7 105.4 .
C8 C7 C14 113.67(11) .
C14 C7 H7 105.4 .
C9 C8 C7 120.43(13) .
C9 C8 C13 118.00(14) .
C13 C8 C7 121.56(13) .
C8 C9 H9 119.2 .
C8 C9 C10 121.57(14) .
C10 C9 H9 119.2 .
C9 C10 H10 120.1 .
C11 C10 C9 119.76(15) .
C11 C10 H10 120.1 .
C10 C11 H11 120.3 .
C12 C11 C10 119.31(16) .
C12 C11 H11 120.3 .
C11 C12 H12 119.7 .
C11 C12 C13 120.67(16) .
C13 C12 H12 119.7 .
C8 C13 H13 119.7 .
C12 C13 C8 120.68(15) .
C12 C13 H13 119.7 .
C15 C14 C7 121.53(13) .
C15 C14 C19 117.70(14) .
C19 C14 C7 120.34(13) .
C14 C15 H15 119.6 .
C14 C15 C16 120.89(15) .
C16 C15 H15 119.6 .
C15 C16 H16 119.7 .
C17 C16 C15 120.50(16) .
C17 C16 H16 119.7 .
C16 C17 H17 120.3 .
C16 C17 C18 119.33(15) .
C18 C17 H17 120.3 .
C17 C18 H18 119.9 .
C19 C18 C17 120.20(16) .
C19 C18 H18 119.9 .
C14 C19 H19 119.3 .
C18 C19 C14 121.31(15) .
C18 C19 H19 119.3 .
C4 C20 C21 108.50(12) .
C4 C20 C22 110.87(12) .
C4 C20 C23 111.93(12) .
C22 C20 C21 108.60(12) .
C23 C20 C21 109.64(12) .
C23 C20 C22 107.25(12) .
C20 C21 H21A 109.5 .
C20 C21 H21B 109.5 .
C20 C21 H21C 109.5 .
H21A C21 H21B 109.5 .
H21A C21 H21C 109.5 .
H21B C21 H21C 109.5 .
C20 C22 H22A 109.5 .
C20 C22 H22B 109.5 .
C20 C22 H22C 109.5 .
H22A C22 H22B 109.5 .
H22A C22 H22C 109.5 .
H22B C22 H22C 109.5 .
C20 C23 H23A 109.5 .
C20 C23 H23B 109.5 .
C20 C23 H23C 109.5 .
H23A C23 H23B 109.5 .
H23A C23 H23C 109.5 .
H23B C23 H23C 109.5 .
C6 C24 H24 106.6 .
C6 C24 C31 113.65(12) .
C25 C24 C6 112.53(11) .
C25 C24 H24 106.6 .
C25 C24 C31 110.26(11) .
C31 C24 H24 106.6 .
C26 C25 C24 122.70(13) .
C30 C25 C24 119.11(13) .
C30 C25 C26 118.05(14) .
C25 C26 H26 119.6 .
C25 C26 C27 120.77(15) .
C27 C26 H26 119.6 .
C26 C27 H27 119.8 .
C28 C27 C26 120.47(16) .
C28 C27 H27 119.8 .
C27 C28 H28 120.3 .
C27 C28 C29 119.42(15) .
C29 C28 H28 120.3 .
C28 C29 H29 119.9 .
C28 C29 C30 120.22(16) .
C30 C29 H29 119.9 .
C25 C30 H30 119.5 .
C29 C30 C25 121.08(15) .
C29 C30 H30 119.5 .
C32 C31 C24 122.30(13) .
C36 C31 C24 119.40(14) .
C36 C31 C32 118.28(14) .
C31 C32 H32 119.6 .
C33 C32 C31 120.86(16) .
C33 C32 H32 119.6 .
C32 C33 H33 120.0 .
C34 C33 C32 120.04(17) .
C34 C33 H33 120.0 .
C33 C34 H34 120.1 .
C35 C34 C33 119.81(16) .
C35 C34 H34 120.1 .
C34 C35 H35 119.9 .
C34 C35 C36 120.24(16) .
C36 C35 H35 119.9 .
C31 C36 C35 120.76(16) .
C31 C36 H36 119.6 .
C35 C36 H36 119.6 .
Si C37 H37A 109.5 .
Si C37 H37B 109.5 .
Si C37 H37C 109.5 .
H37A C37 H37B 109.5 .
H37A C37 H37C 109.5 .
H37B C37 H37C 109.5 .
Si C38 H38A 109.5 .
Si C38 H38B 109.5 .
Si C38 H38C 109.5 .
H38A C38 H38B 109.5 .
H38A C38 H38C 109.5 .
H38B C38 H38C 109.5 .
C42 O2 C39 108.1(2) .
O2 C39 H39A 110.1 .
O2 C39 H39B 110.1 .
O2 C39 C40 107.8(2) .
H39A C39 H39B 108.5 .
C40 C39 H39A 110.1 .
C40 C39 H39B 110.1 .
C39 C40 H40A 110.9 .
C39 C40 H40B 110.9 .
H40A C40 H40B 108.9 .
C41 C40 C39 104.4(3) .
C41 C40 H40A 110.9 .
C41 C40 H40B 110.9 .
C40 C41 H41A 110.9 .
C40 C41 H41B 110.9 .
H41A C41 H41B 108.9 .
C42 C41 C40 104.3(2) .
C42 C41 H41A 110.9 .
C42 C41 H41B 110.9 .
O2 C42 C41 105.6(2) .
O2 C42 H42A 110.6 .
O2 C42 H42B 110.6 .
C41 C42 H42A 110.6 .
C41 C42 H42B 110.6 .
H42A C42 H42B 108.8 .

loop_
_geom_bond_atom_site_label_1
_geom_bond_atom_site_label_2
_geom_bond_distance
_geom_bond_site_symmetry_2
Si O 1.6361(6) .
Si N 1.7147(12) .
Si C37 1.8501(16) .
Si C38 1.8632(17) .
O Si 1.6360(6) 2_655
N H1 0.89(2) .
N C1 1.4265(18) .
C1 C2 1.4120(19) .
C1 C6 1.406(2) .
C2 C3 1.395(2) .
C2 C7 1.5287(19) .
C3 H3 0.9300 .
C3 C4 1.3999(19) .
C4 C5 1.3960(19) .
C4 C20 1.5303(19) .
C5 H5 0.9300 .
C5 C6 1.398(2) .
C6 C24 1.5280(19) .
C7 H7 0.9800 .
C7 C8 1.523(2) .
C7 C14 1.5313(19) .
C8 C9 1.387(2) .
C8 C13 1.392(2) .
C9 H9 0.9300 .
C9 C10 1.388(2) .
C10 H10 0.9300 .
C10 C11 1.385(2) .
C11 H11 0.9300 .
C11 C12 1.382(2) .
C12 H12 0.9300 .
C12 C13 1.387(2) .
C13 H13 0.9300 .
C14 C15 1.391(2) .
C14 C19 1.397(2) .
C15 H15 0.9300 .
C15 C16 1.392(2) .
C16 H16 0.9300 .
C16 C17 1.379(3) .
C17 H17 0.9300 .
C17 C18 1.384(3) .
C18 H18 0.9300 .
C18 C19 1.384(2) .
C19 H19 0.9300 .
C20 C21 1.536(2) .
C20 C22 1.535(2) .
C20 C23 1.534(2) .
C21 H21A 0.9600 .
C21 H21B 0.9600 .
C21 H21C 0.9600 .
C22 H22A 0.9600 .
C22 H22B 0.9600 .
C22 H22C 0.9600 .
C23 H23A 0.9600 .
C23 H23B 0.9600 .
C23 H23C 0.9600 .
C24 H24 0.9800 .
C24 C25 1.526(2) .
C24 C31 1.528(2) .
C25 C26 1.392(2) .
C25 C30 1.391(2) .
C26 H26 0.9300 .
C26 C27 1.392(2) .
C27 H27 0.9300 .
C27 C28 1.378(2) .
C28 H28 0.9300 .
C28 C29 1.383(3) .
C29 H29 0.9300 .
C29 C30 1.388(2) .
C30 H30 0.9300 .
C31 C32 1.399(2) .
C31 C36 1.387(2) .
C32 H32 0.9300 .
C32 C33 1.390(2) .
C33 H33 0.9300 .
C33 C34 1.383(3) .
C34 H34 0.9300 .
C34 C35 1.378(3) .
C35 H35 0.9300 .
C35 C36 1.396(2) .
C36 H36 0.9300 .
C37 H37A 0.9600 .
C37 H37B 0.9600 .
C37 H37C 0.9600 .
C38 H38A 0.9600 .
C38 H38B 0.9600 .
C38 H38C 0.9600 .
O2 C39 1.424(4) .
O2 C42 1.409(3) .
C39 H39A 0.9700 .
C39 H39B 0.9700 .
C39 C40 1.503(3) .
C40 H40A 0.9700 .
C40 H40B 0.9700 .
C40 C41 1.499(4) .
C41 H41A 0.9700 .
C41 H41B 0.9700 .
C41 C42 1.495(4) .
C42 H42A 0.9700 .
C42 H42B 0.9700 .

loop_
_geom_torsion_atom_site_label_1
_geom_torsion_atom_site_label_2
_geom_torsion_atom_site_label_3
_geom_torsion_atom_site_label_4
_geom_torsion
_geom_torsion_site_symmetry_4
Si N C1 C2 -88.22(15) .
Si N C1 C6 91.01(15) .
O Si N C1 -91.80(13) .
N Si O Si -91.46(5) 2_655
N C1 C2 C3 178.70(12) .
N C1 C2 C7 -2.37(19) .
N C1 C6 C5 -177.16(12) .
N C1 C6 C24 5.6(2) .
C1 C2 C3 C4 -1.5(2) .
C1 C2 C7 C8 -86.18(15) .
C1 C2 C7 C14 143.12(13) .
C1 C6 C24 C25 88.46(15) .
C1 C6 C24 C31 -145.31(13) .
C2 C1 C6 C5 2.1(2) .
C2 C1 C6 C24 -175.19(12) .
C2 C3 C4 C5 2.0(2) .
C2 C3 C4 C20 -179.01(13) .
C2 C7 C8 C9 122.56(14) .
C2 C7 C8 C13 -58.50(18) .
C2 C7 C14 C15 145.29(14) .
C2 C7 C14 C19 -42.38(18) .
C3 C2 C7 C8 92.74(15) .
C3 C2 C7 C14 -37.96(18) .
C3 C4 C5 C6 -0.4(2) .
C3 C4 C20 C21 -76.23(16) .
C3 C4 C20 C22 42.94(18) .
C3 C4 C20 C23 162.65(13) .
C4 C5 C6 C1 -1.6(2) .
C4 C5 C6 C24 175.64(13) .
C5 C4 C20 C21 102.69(15) .
C5 C4 C20 C22 -138.13(14) .
C5 C4 C20 C23 -18.42(19) .
C5 C6 C24 C25 -88.79(16) .
C5 C6 C24 C31 37.44(18) .
C6 C1 C2 C3 -0.6(2) .
C6 C1 C2 C7 178.37(12) .
C6 C24 C25 C26 29.2(2) .
C6 C24 C25 C30 -155.31(14) .
C6 C24 C31 C32 -96.11(16) .
C6 C24 C31 C36 85.05(16) .
C7 C2 C3 C4 179.55(12) .
C7 C8 C9 C10 178.29(14) .
C7 C8 C13 C12 -178.24(16) .
C7 C14 C15 C16 169.82(14) .
C7 C14 C19 C18 -170.91(14) .
C8 C7 C14 C15 15.65(19) .
C8 C7 C14 C19 -172.02(13) .
C8 C9 C10 C11 -0.1(3) .
C9 C8 C13 C12 0.7(3) .
C9 C10 C11 C12 0.9(3) .
C10 C11 C12 C13 -0.9(3) .
C11 C12 C13 C8 0.0(3) .
C13 C8 C9 C10 -0.7(2) .
C14 C7 C8 C9 -106.40(15) .
C14 C7 C8 C13 72.55(18) .
C14 C15 C16 C17 1.5(3) .
C15 C14 C19 C18 1.7(2) .
C15 C16 C17 C18 0.8(3) .
C16 C17 C18 C19 -1.8(3) .
C17 C18 C19 C14 0.5(2) .
C19 C14 C15 C16 -2.7(2) .
C20 C4 C5 C6 -179.38(13) .
C24 C25 C26 C27 174.70(15) .
C24 C25 C30 C29 -174.88(15) .
C24 C31 C32 C33 -179.13(14) .
C24 C31 C36 C35 178.27(14) .
C25 C24 C31 C32 31.31(18) .
C25 C24 C31 C36 -147.54(13) .
C25 C26 C27 C28 0.6(3) .
C26 C25 C30 C29 0.8(2) .
C26 C27 C28 C29 -0.2(3) .
C27 C28 C29 C30 0.2(3) .
C28 C29 C30 C25 -0.5(3) .
C30 C25 C26 C27 -0.9(2) .
C31 C24 C25 C26 -98.86(16) .
C31 C24 C25 C30 76.66(17) .
C31 C32 C33 C34 0.8(3) .
C32 C31 C36 C35 -0.6(2) .
C32 C33 C34 C35 -0.5(3) .
C33 C34 C35 C36 -0.4(3) .
C34 C35 C36 C31 0.9(2) .
C36 C31 C32 C33 -0.3(2) .
C37 Si O Si 148.76(6) 2_655
C37 Si N C1 26.08(14) .
C38 Si O Si 28.46(6) 2_655
C38 Si N C1 148.00(12) .
O2 C39 C40 C41 1.8(3) .
C39 O2 C42 C41 -30.4(3) .
C39 C40 C41 C42 -19.3(3) .
C40 C41 C42 O2 30.7(3) .
C42 O2 C39 C40 17.9(3) .
